data_7125633
loop_
_publ_author_name
'Chai, Danyang'
'Zou, Yang'
'Xiang, Yepeng'
'Zeng, Xuan'
'Chen, Zhanxiang'
'Gong, Shaolong'
'Yang, Chuluo'

_publ_section_title
;
 Fused twin-acridine scaffolds as electron donors for thermally activated
 delayed fluorescence emitters: controllable TADF behavior by methyl
 substitution
;
_journal_name_full 'Chemical Communications'
_journal_paper_doi 10.1039/C9CC08679J
_journal_year 2019
_chemical_absolute_configuration rm
_chemical_formula_moiety 'C48 H40 N2 O4 S2'
_chemical_formula_sum 'C48 H40 N2 O4 S2'
_chemical_formula_weight 772.94
_space_group_crystal_system orthorhombic
_space_group_IT_number 19
_space_group_name_Hall 'P 2ac 2ab'
_space_group_name_H-M_alt 'P 21 21 21'
_atom_sites_solution_hydrogens geom
_atom_sites_solution_primary dual
_audit_block_doi 10.5517/ccdc.csd.cc23tmp8
_audit_creation_date 2019-08-19
_audit_creation_method
;
Olex2 1.2
(compiled 2018.05.29 svn.r3508 for OlexSys, GUI svn.r5506)
;
_audit_update_record
;
2019-10-24 deposited with the CCDC.	2019-11-29 downloaded from the CCDC.
;
_cell_angle_alpha 90
_cell_angle_beta 90
_cell_angle_gamma 90
_cell_formula_units_Z 4
_cell_length_a 30.621(3)
_cell_length_b 9.4757(8)
_cell_length_c 13.0926(12)
_cell_measurement_reflns_used 6133
_cell_measurement_temperature 173
_cell_measurement_theta_max 26.084
_cell_measurement_theta_min 2.528
_cell_volume 3798.9(6)
_computing_cell_refinement 'SAINT V8.38A (?, 2016)'
_computing_data_reduction 'SAINT V8.38A (?, 2016)'
_computing_molecular_graphics 'Olex2 (Dolomanov et al., 2009)'
_computing_publication_material 'Olex2 (Dolomanov et al., 2009)'
_computing_structure_refinement 'ShelXL (Sheldrick, 2015)'
_computing_structure_solution 'ShelXT (Sheldrick, 2015)'
_diffrn_ambient_temperature 173.0
_diffrn_measured_fraction_theta_full 0.991
_diffrn_measured_fraction_theta_max 0.985
_diffrn_measurement_device_type 'Bruker APEX-II CCD'
_diffrn_measurement_method '\f and \w scans'
_diffrn_radiation_type MoK\a
_diffrn_radiation_wavelength 0.71073
_diffrn_reflns_av_R_equivalents 0.0878
_diffrn_reflns_av_unetI/netI 0.0908
_diffrn_reflns_Laue_measured_fraction_full 0.991
_diffrn_reflns_Laue_measured_fraction_max 0.985
_diffrn_reflns_limit_h_max 36
_diffrn_reflns_limit_h_min -38
_diffrn_reflns_limit_k_max 11
_diffrn_reflns_limit_k_min -11
_diffrn_reflns_limit_l_max 16
_diffrn_reflns_limit_l_min -14
_diffrn_reflns_number 25654
_diffrn_reflns_point_group_measured_fraction_full 0.980
_diffrn_reflns_point_group_measured_fraction_max 0.972
_diffrn_reflns_theta_full 25.242
_diffrn_reflns_theta_max 26.406
_diffrn_reflns_theta_min 2.250
_diffrn_standards_number 0
_exptl_absorpt_coefficient_mu 0.191
_exptl_absorpt_correction_T_max 0.7454
_exptl_absorpt_correction_T_min 0.5980
_exptl_absorpt_correction_type multi-scan
_exptl_absorpt_process_details
'SADABS-2016/2 (Bruker,2016/2) was used for absorption correction. wR2(int) was 0.1823 before and 0.0939 after correction. The Ratio of minimum to maximum transmission is 0.8023. The \l/2 correction factor is Not present.'
_exptl_crystal_colour colourless
_exptl_crystal_colour_primary colourless
_exptl_crystal_density_diffrn 1.351
_exptl_crystal_description block
_exptl_crystal_F_000 1624
_exptl_crystal_size_max 0.15
_exptl_crystal_size_mid 0.08
_exptl_crystal_size_min 0.03
_refine_diff_density_max 1.838
_refine_diff_density_min -0.668
_refine_diff_density_rms 0.105
_refine_ls_abs_structure_details
;
 Flack x determined using 1888 quotients [(I+)-(I-)]/[(I+)+(I-)]
 (Parsons, Flack and Wagner, Acta Cryst. B69 (2013) 249-259).
;
_refine_ls_abs_structure_Flack -0.08(7)
_refine_ls_extinction_method none
_refine_ls_goodness_of_fit_ref 1.044
_refine_ls_hydrogen_treatment constr
_refine_ls_matrix_type full
_refine_ls_number_parameters 509
_refine_ls_number_reflns 7581
_refine_ls_number_restraints 0
_refine_ls_restrained_S_all 1.044
_refine_ls_R_factor_all 0.1080
_refine_ls_R_factor_gt 0.0822
_refine_ls_shift/su_max 0.001
_refine_ls_shift/su_mean 0.000
_refine_ls_structure_factor_coef Fsqd
_refine_ls_weighting_details 'w=1/[\s^2^(Fo^2^)+(0.1272P)^2^+3.6200P] where P=(Fo^2^+2Fc^2^)/3'
_refine_ls_weighting_scheme calc
_refine_ls_wR_factor_gt 0.2042
_refine_ls_wR_factor_ref 0.2283
_reflns_Friedel_coverage 0.754
_reflns_Friedel_fraction_full 0.967
_reflns_Friedel_fraction_max 0.954
_reflns_number_gt 5739
_reflns_number_total 7581
_reflns_threshold_expression 'I > 2\s(I)'
_cod_data_source_file c9cc08679j2.cif
_cod_data_source_block cdy1
_cod_database_code 7125633
_shelx_shelxl_version_number 2018/3
_shelx_space_group_comment
;
The symmetry employed for this shelxl refinement is uniquely defined
by the following loop, which should always be used as a source of
symmetry information in preference to the above space-group names.
They are only intended as comments.
;
_shelx_estimated_absorpt_t_max 0.994
_shelx_estimated_absorpt_t_min 0.972
_olex2_refinement_description
;
1. Fixed Uiso
 At 1.2 times of:
  All C(H) groups
 At 1.5 times of:
  All C(H,H,H) groups
2.a Aromatic/amide H refined with riding coordinates:
 C11(H11), C24(H24), C9(H9), C41(H41), C42(H42), C12(H12), C27(H27), C39(H39),
 C33(H33), C34(H34), C38(H38), C14(H14), C15(H15), C8(H8), C16(H16), C17(H17),
 C35(H35), C36(H36), C5(H5), C44(H44), C45(H45), C48(H48), C46(H46), C47(H47),
 C1(H1), C2(H2), C3(H3), C4(H4)
2.b Idealised Me refined as rotating group:
 C29(H29A,H29B,H29C), C20(H20A,H20B,H20C), C30(H30A,H30B,H30C), C21(H21A,H21B,
 H21C)
;
_olex2_submission_special_instructions 'No special instructions were received'

loop_
_space_group_symop_operation_xyz
'x, y, z'
'-x+1/2, -y, z+1/2'
'-x, y+1/2, -z+1/2'
'x+1/2, -y+1/2, -z'

loop_
_atom_site_label
_atom_site_type_symbol
_atom_site_fract_x
_atom_site_fract_y
_atom_site_fract_z
_atom_site_U_iso_or_equiv
_atom_site_adp_type
_atom_site_occupancy
_atom_site_site_symmetry_order
_atom_site_calc_flag
_atom_site_refinement_flags_posn
S2 S 0.56572(5) 0.0343(2) 0.52490(15) 0.0323(4) Uani 1 1 d .
S1 S 0.57267(5) 0.4560(2) 0.09397(15) 0.0332(5) Uani 1 1 d .
N1 N 0.76308(16) 0.3846(5) 0.1682(4) 0.0190(11) Uani 1 1 d .
N2 N 0.75896(16) 0.1238(5) 0.4946(4) 0.0193(11) Uani 1 1 d .
O2 O 0.55488(17) 0.3212(6) 0.0682(5) 0.0408(14) Uani 1 1 d .
O3 O 0.54514(17) 0.0928(7) 0.4340(4) 0.0466(15) Uani 1 1 d .
O1 O 0.56806(16) 0.5718(6) 0.0234(4) 0.0425(14) Uani 1 1 d .
O4 O 0.55951(17) -0.1126(6) 0.5466(5) 0.0445(15) Uani 1 1 d .
C22 C 0.8287(2) 0.3343(6) 0.2628(5) 0.0194(13) Uani 1 1 d .
C23 C 0.7832(2) 0.3229(6) 0.2545(5) 0.0184(13) Uani 1 1 d .
C26 C 0.82668(19) 0.1718(6) 0.4083(5) 0.0191(13) Uani 1 1 d .
C31 C 0.8278(2) 0.0770(6) 0.5806(5) 0.0204(13) Uani 1 1 d .
C32 C 0.7826(2) 0.0992(6) 0.5859(5) 0.0195(13) Uani 1 1 d .
C25 C 0.7810(2) 0.1854(6) 0.4111(5) 0.0193(13) Uani 1 1 d .
C11 C 0.7009(2) 0.5289(7) 0.1268(5) 0.0236(14) Uani 1 1 d .
H11 H 0.720335 0.606467 0.119527 0.028 Uiso 1 1 calc R
C24 C 0.7597(2) 0.2552(6) 0.3324(5) 0.0196(13) Uani 1 1 d .
H24 H 0.728638 0.257209 0.331138 0.024 Uiso 1 1 calc R
C13 C 0.7886(2) 0.4044(6) 0.0792(5) 0.0198(13) Uani 1 1 d .
C18 C 0.8337(2) 0.4245(6) 0.0893(5) 0.0214(13) Uani 1 1 d .
C9 C 0.6888(2) 0.2838(7) 0.1678(5) 0.0223(14) Uani 1 1 d .
H9 H 0.699765 0.193913 0.187455 0.027 Uiso 1 1 calc R
C28 C 0.8481(2) 0.0621(6) 0.4755(5) 0.0203(13) Uani 1 1 d .
C41 C 0.6385(2) 0.1952(7) 0.4882(6) 0.0269(15) Uani 1 1 d .
H41 H 0.618815 0.269396 0.472348 0.032 Uiso 1 1 calc R
C42 C 0.6834(2) 0.2180(7) 0.4825(5) 0.0234(14) Uani 1 1 d .
H42 H 0.694277 0.309383 0.466906 0.028 Uiso 1 1 calc R
C12 C 0.6566(2) 0.5476(7) 0.1076(6) 0.0267(15) Uani 1 1 d .
H12 H 0.645629 0.637056 0.087286 0.032 Uiso 1 1 calc R
C27 C 0.8492(2) 0.2530(6) 0.3369(5) 0.0188(13) Uani 1 1 d .
H27 H 0.880217 0.252625 0.338966 0.023 Uiso 1 1 calc R
C19 C 0.85196(19) 0.4415(7) 0.1964(5) 0.0227(14) Uani 1 1 d .
C39 C 0.6514(2) -0.0457(7) 0.5387(5) 0.0271(15) Uani 1 1 d .
H39 H 0.640485 -0.134768 0.559908 0.033 Uiso 1 1 calc R
C37 C 0.7121(2) 0.1075(6) 0.4997(5) 0.0210(14) Uani 1 1 d .
C10 C 0.7173(2) 0.3982(6) 0.1564(5) 0.0186(13) Uani 1 1 d .
C33 C 0.7617(2) 0.1063(7) 0.6816(5) 0.0254(15) Uani 1 1 d .
H33 H 0.731056 0.120329 0.685045 0.030 Uiso 1 1 calc R
C34 C 0.7853(2) 0.0932(7) 0.7691(5) 0.0291(15) Uani 1 1 d .
H34 H 0.770818 0.096257 0.833274 0.035 Uiso 1 1 calc R
C38 C 0.6960(2) -0.0248(7) 0.5292(5) 0.0228(13) Uani 1 1 d .
H38 H 0.715616 -0.100118 0.542792 0.027 Uiso 1 1 calc R
C14 C 0.7703(2) 0.3961(7) -0.0182(5) 0.0244(14) Uani 1 1 d .
H14 H 0.739741 0.382624 -0.024967 0.029 Uiso 1 1 calc R
C29 C 0.8361(2) -0.0836(6) 0.4309(5) 0.0225(14) Uani 1 1 d .
H29A H 0.804317 -0.096028 0.433062 0.034 Uiso 1 1 calc GR
H29B H 0.850110 -0.157949 0.471299 0.034 Uiso 1 1 calc GR
H29C H 0.846154 -0.089430 0.359962 0.034 Uiso 1 1 calc GR
C15 C 0.7956(3) 0.4069(7) -0.1042(6) 0.0325(17) Uani 1 1 d .
H15 H 0.782407 0.403333 -0.169889 0.039 Uiso 1 1 calc R
C8 C 0.6443(2) 0.3027(7) 0.1502(6) 0.0286(16) Uani 1 1 d .
H8 H 0.624588 0.226381 0.159714 0.034 Uiso 1 1 calc R
C16 C 0.8403(3) 0.4230(7) -0.0951(6) 0.0349(18) Uani 1 1 d .
H16 H 0.858004 0.428346 -0.154553 0.042 Uiso 1 1 calc R
C17 C 0.8590(2) 0.4312(7) -0.0001(5) 0.0257(15) Uani 1 1 d .
H17 H 0.889788 0.441588 0.005331 0.031 Uiso 1 1 calc R
C7 C 0.6288(2) 0.4327(7) 0.1189(5) 0.0250(15) Uani 1 1 d .
C43 C 0.5489(2) 0.1360(8) 0.6298(6) 0.0291(16) Uani 1 1 d .
C40 C 0.6227(2) 0.0641(7) 0.5171(5) 0.0264(15) Uani 1 1 d .
C35 C 0.8304(2) 0.0753(7) 0.7656(6) 0.0305(16) Uani 1 1 d .
H35 H 0.846825 0.068558 0.827004 0.037 Uiso 1 1 calc R
C36 C 0.8512(2) 0.0674(7) 0.6722(5) 0.0257(15) Uani 1 1 d .
H36 H 0.881944 0.055223 0.670029 0.031 Uiso 1 1 calc R
C20 C 0.9017(2) 0.4257(8) 0.1998(6) 0.0331(17) Uani 1 1 d .
H20A H 0.912208 0.448083 0.268542 0.050 Uiso 1 1 calc GR
H20B H 0.914947 0.490591 0.150419 0.050 Uiso 1 1 calc GR
H20C H 0.909643 0.328502 0.182434 0.050 Uiso 1 1 calc GR
C30 C 0.8980(2) 0.0751(7) 0.4771(6) 0.0286(15) Uani 1 1 d .
H30A H 0.909499 0.059857 0.408086 0.043 Uiso 1 1 calc GR
H30B H 0.910229 0.004154 0.523466 0.043 Uiso 1 1 calc GR
H30C H 0.906239 0.169583 0.500693 0.043 Uiso 1 1 calc GR
C21 C 0.8397(2) 0.5894(7) 0.2378(6) 0.0266(15) Uani 1 1 d .
H21A H 0.807871 0.599372 0.238964 0.040 Uiso 1 1 calc GR
H21B H 0.852335 0.662093 0.193518 0.040 Uiso 1 1 calc GR
H21C H 0.851217 0.600316 0.307249 0.040 Uiso 1 1 calc GR
C5 C 0.5431(2) 0.4066(9) 0.2848(7) 0.0403(19) Uani 1 1 d .
H5 H 0.545665 0.309196 0.268791 0.048 Uiso 1 1 calc R
C44 C 0.5103(2) 0.2139(9) 0.6222(6) 0.0373(19) Uani 1 1 d .
H44 H 0.493919 0.216919 0.560638 0.045 Uiso 1 1 calc R
C6 C 0.5524(2) 0.5080(9) 0.2145(6) 0.0361(18) Uani 1 1 d .
C45 C 0.4970(3) 0.2868(10) 0.7091(7) 0.044(2) Uani 1 1 d .
H45 H 0.470928 0.340901 0.705897 0.053 Uiso 1 1 calc R
C48 C 0.5716(2) 0.1276(8) 0.7217(6) 0.0346(17) Uani 1 1 d .
H48 H 0.596835 0.069736 0.726751 0.042 Uiso 1 1 calc R
C46 C 0.5196(3) 0.2842(9) 0.7979(7) 0.041(2) Uani 1 1 d .
H46 H 0.509599 0.337408 0.854727 0.050 Uiso 1 1 calc R
C47 C 0.5573(3) 0.2041(9) 0.8062(6) 0.0378(18) Uani 1 1 d .
H47 H 0.573167 0.201399 0.868546 0.045 Uiso 1 1 calc R
C1 C 0.5499(3) 0.6524(9) 0.2352(8) 0.047(2) Uani 1 1 d .
H1 H 0.557501 0.719914 0.184566 0.057 Uiso 1 1 calc R
C2 C 0.5360(3) 0.6954(11) 0.3317(8) 0.054(2) Uani 1 1 d .
H2 H 0.533259 0.792996 0.347184 0.065 Uiso 1 1 calc R
C3 C 0.5262(3) 0.5951(12) 0.4045(8) 0.059(3) Uani 1 1 d .
H3 H 0.517183 0.623695 0.470706 0.071 Uiso 1 1 calc R
C4 C 0.5295(3) 0.4514(13) 0.3813(8) 0.060(3) Uani 1 1 d .
H4 H 0.522475 0.383367 0.431984 0.072 Uiso 1 1 calc R

loop_
_atom_site_aniso_label
_atom_site_aniso_U_11
_atom_site_aniso_U_22
_atom_site_aniso_U_33
_atom_site_aniso_U_23
_atom_site_aniso_U_13
_atom_site_aniso_U_12
S2 0.0268(8) 0.0388(10) 0.0311(11) -0.0053(8) 0.0052(8) -0.0074(7)
S1 0.0254(8) 0.0369(10) 0.0374(12) 0.0017(8) -0.0075(8) -0.0006(7)
N1 0.020(2) 0.023(3) 0.014(3) 0.004(2) 0.001(2) -0.001(2)
N2 0.019(2) 0.022(3) 0.017(3) 0.002(2) 0.005(2) 0.000(2)
O2 0.036(3) 0.044(3) 0.042(4) -0.014(3) -0.006(3) -0.011(2)
O3 0.032(3) 0.080(4) 0.028(3) -0.003(3) 0.001(2) -0.007(3)
O1 0.036(3) 0.056(3) 0.036(3) 0.019(3) -0.009(3) 0.004(2)
O4 0.038(3) 0.045(3) 0.050(4) -0.008(3) 0.012(3) -0.015(2)
C22 0.020(3) 0.021(3) 0.016(4) 0.005(3) 0.002(3) -0.001(2)
C23 0.022(3) 0.015(3) 0.018(3) 0.003(2) -0.001(3) 0.001(2)
C26 0.021(3) 0.018(3) 0.018(3) 0.005(3) 0.000(3) -0.002(2)
C31 0.026(3) 0.017(3) 0.018(4) 0.000(3) -0.004(3) -0.001(2)
C32 0.029(3) 0.016(3) 0.013(3) 0.000(2) -0.002(3) 0.000(2)
C25 0.026(3) 0.016(3) 0.016(3) 0.001(3) 0.000(3) -0.002(2)
C11 0.026(3) 0.021(3) 0.024(4) 0.004(3) -0.003(3) -0.003(3)
C24 0.021(3) 0.023(3) 0.015(4) 0.002(3) 0.003(3) -0.001(2)
C13 0.028(3) 0.017(3) 0.015(3) 0.000(2) 0.004(3) -0.001(2)
C18 0.027(3) 0.015(3) 0.021(4) 0.002(3) 0.006(3) 0.001(2)
C9 0.023(3) 0.022(3) 0.022(4) 0.001(3) -0.003(3) 0.001(2)
C28 0.029(3) 0.017(3) 0.016(3) 0.002(3) 0.000(3) 0.000(2)
C41 0.027(3) 0.023(3) 0.031(4) 0.000(3) 0.007(3) 0.003(3)
C42 0.028(3) 0.019(3) 0.024(4) -0.003(3) 0.007(3) -0.002(2)
C12 0.027(3) 0.019(3) 0.034(4) 0.003(3) -0.013(3) 0.002(3)
C27 0.020(3) 0.021(3) 0.016(4) 0.001(3) 0.002(3) -0.002(2)
C19 0.020(3) 0.022(3) 0.026(4) 0.009(3) 0.002(3) -0.001(2)
C39 0.036(3) 0.022(3) 0.024(4) 0.002(3) 0.010(3) -0.004(3)
C37 0.025(3) 0.020(3) 0.017(4) -0.002(2) 0.007(3) 0.000(2)
C10 0.024(3) 0.019(3) 0.013(3) -0.002(2) -0.005(3) 0.005(2)
C33 0.033(3) 0.023(3) 0.020(4) -0.002(3) 0.008(3) -0.002(3)
C34 0.048(4) 0.025(3) 0.015(4) -0.002(3) 0.002(3) 0.004(3)
C38 0.030(3) 0.019(3) 0.020(3) 0.001(3) 0.006(3) 0.001(3)
C14 0.036(3) 0.025(3) 0.012(3) 0.002(3) 0.002(3) -0.002(3)
C29 0.028(3) 0.017(3) 0.022(4) 0.000(3) 0.003(3) 0.002(2)
C15 0.053(5) 0.024(3) 0.020(4) 0.002(3) 0.003(3) 0.002(3)
C8 0.025(3) 0.021(3) 0.039(5) 0.001(3) -0.007(3) -0.005(3)
C16 0.051(4) 0.022(3) 0.032(4) 0.000(3) 0.016(4) -0.002(3)
C17 0.032(3) 0.025(3) 0.020(4) 0.008(3) 0.008(3) -0.001(3)
C7 0.022(3) 0.028(3) 0.025(4) -0.001(3) -0.003(3) 0.001(3)
C43 0.021(3) 0.037(4) 0.028(4) -0.007(3) -0.004(3) 0.003(3)
C40 0.027(3) 0.028(3) 0.025(4) -0.009(3) 0.009(3) -0.002(3)
C35 0.045(4) 0.027(4) 0.020(4) -0.002(3) -0.007(3) -0.003(3)
C36 0.033(3) 0.024(3) 0.020(4) -0.002(3) -0.011(3) 0.000(3)
C20 0.020(3) 0.040(4) 0.040(5) 0.010(3) 0.000(3) -0.005(3)
C30 0.025(3) 0.032(4) 0.028(4) 0.002(3) -0.005(3) 0.005(3)
C21 0.032(3) 0.020(3) 0.028(4) 0.003(3) -0.003(3) -0.006(3)
C5 0.037(4) 0.043(5) 0.041(5) 0.002(4) 0.001(4) 0.000(3)
C44 0.031(4) 0.050(5) 0.031(5) -0.003(4) -0.001(3) 0.000(3)
C6 0.026(3) 0.053(5) 0.029(4) -0.007(3) -0.005(3) -0.001(3)
C45 0.035(4) 0.052(5) 0.047(6) -0.002(4) 0.004(4) 0.012(4)
C48 0.033(4) 0.045(4) 0.026(4) 0.003(3) -0.001(3) 0.012(3)
C46 0.035(4) 0.050(5) 0.038(5) -0.011(4) 0.010(4) -0.001(4)
C47 0.040(4) 0.047(4) 0.026(4) -0.003(3) -0.001(3) 0.009(3)
C1 0.037(4) 0.048(5) 0.058(6) -0.009(4) -0.002(4) 0.011(4)
C2 0.046(5) 0.060(6) 0.055(7) -0.016(5) -0.006(5) 0.013(4)
C3 0.041(5) 0.092(8) 0.045(6) -0.020(6) -0.001(4) 0.023(5)
C4 0.061(6) 0.079(7) 0.040(6) 0.003(5) 0.000(5) 0.013(5)

loop_
_atom_type_symbol
_atom_type_description
_atom_type_scat_dispersion_real
_atom_type_scat_dispersion_imag
_atom_type_scat_source
C C 0.0033 0.0016 'International Tables Vol C Tables 4.2.6.8 and 6.1.1.4'
H H 0.0000 0.0000 'International Tables Vol C Tables 4.2.6.8 and 6.1.1.4'
N N 0.0061 0.0033 'International Tables Vol C Tables 4.2.6.8 and 6.1.1.4'
O O 0.0106 0.0060 'International Tables Vol C Tables 4.2.6.8 and 6.1.1.4'
S S 0.1246 0.1234 'International Tables Vol C Tables 4.2.6.8 and 6.1.1.4'

loop_
_citation_id
_citation_doi
_citation_year
1 10.1039/C9CC08679J 2019

loop_
_geom_angle_atom_site_label_1
_geom_angle_atom_site_label_2
_geom_angle_atom_site_label_3
_geom_angle
O3 S2 C43 107.7(4)
O3 S2 C40 108.6(3)
O4 S2 O3 118.3(4)
O4 S2 C43 109.8(4)
O4 S2 C40 107.3(3)
C43 S2 C40 104.3(3)
O2 S1 O1 119.5(4)
O2 S1 C7 107.7(3)
O2 S1 C6 109.1(4)
O1 S1 C7 108.0(3)
O1 S1 C6 109.0(4)
C7 S1 C6 102.2(3)
C23 N1 C13 118.2(5)
C23 N1 C10 123.8(5)
C13 N1 C10 116.4(5)
C32 N2 C37 116.8(5)
C25 N2 C32 118.5(5)
C25 N2 C37 123.7(5)
C23 C22 C19 118.3(5)
C27 C22 C23 117.4(6)
C27 C22 C19 124.1(5)
C22 C23 N1 117.6(6)
C22 C23 C24 119.3(6)
C24 C23 N1 123.0(5)
C25 C26 C28 118.7(5)
C27 C26 C25 117.3(6)
C27 C26 C28 123.7(5)
C32 C31 C28 117.7(6)
C36 C31 C32 118.2(6)
C36 C31 C28 124.1(6)
C31 C32 N2 119.2(6)
C31 C32 C33 119.9(6)
C33 C32 N2 120.8(5)
C26 C25 N2 117.2(6)
C24 C25 N2 123.2(5)
C24 C25 C26 119.6(6)
C12 C11 H11 119.5
C10 C11 H11 119.5
C10 C11 C12 121.0(6)
C23 C24 H24 119.5
C25 C24 C23 121.0(6)
C25 C24 H24 119.5
C18 C13 N1 119.0(6)
C14 C13 N1 121.6(5)
C14 C13 C18 119.3(6)
C13 C18 C19 117.7(6)
C13 C18 C17 118.1(6)
C17 C18 C19 124.3(6)
C10 C9 H9 120.3
C8 C9 H9 120.3
C8 C9 C10 119.4(6)
C26 C28 C31 106.6(5)
C26 C28 C29 106.9(5)
C26 C28 C30 112.7(5)
C31 C28 C29 109.1(5)
C31 C28 C30 113.0(6)
C30 C28 C29 108.4(5)
C42 C41 H41 120.0
C40 C41 H41 120.0
C40 C41 C42 120.0(6)
C41 C42 H42 120.0
C37 C42 C41 120.0(6)
C37 C42 H42 120.0
C11 C12 H12 120.7
C7 C12 C11 118.5(6)
C7 C12 H12 120.7
C22 C27 C26 123.5(6)
C22 C27 H27 118.3
C26 C27 H27 118.3
C22 C19 C18 106.6(5)
C22 C19 C20 112.7(5)
C22 C19 C21 107.0(5)
C18 C19 C20 112.4(6)
C18 C19 C21 109.3(5)
C20 C19 C21 108.6(6)
C38 C39 H39 120.1
C38 C39 C40 119.9(6)
C40 C39 H39 120.1
C42 C37 N2 122.8(5)
C42 C37 C38 119.7(6)
C38 C37 N2 117.3(5)
C11 C10 N1 117.9(5)
C11 C10 C9 119.8(6)
C9 C10 N1 122.3(5)
C32 C33 H33 119.8
C34 C33 C32 120.4(6)
C34 C33 H33 119.8
C33 C34 H34 119.7
C33 C34 C35 120.6(7)
C35 C34 H34 119.7
C39 C38 C37 120.0(6)
C39 C38 H38 120.0
C37 C38 H38 120.0
C13 C14 H14 119.3
C15 C14 C13 121.5(6)
C15 C14 H14 119.3
C28 C29 H29A 109.5
C28 C29 H29B 109.5
C28 C29 H29C 109.5
H29A C29 H29B 109.5
H29A C29 H29C 109.5
H29B C29 H29C 109.5
C14 C15 H15 120.2
C14 C15 C16 119.7(7)
C16 C15 H15 120.2
C9 C8 H8 120.0
C7 C8 C9 119.9(6)
C7 C8 H8 120.0
C15 C16 H16 120.0
C17 C16 C15 119.9(7)
C17 C16 H16 120.0
C18 C17 H17 119.2
C16 C17 C18 121.5(6)
C16 C17 H17 119.2
C12 C7 S1 118.6(5)
C8 C7 S1 120.0(5)
C8 C7 C12 121.3(6)
C44 C43 S2 118.8(6)
C48 C43 S2 119.9(5)
C48 C43 C44 120.9(7)
C41 C40 S2 120.3(5)
C41 C40 C39 120.3(6)
C39 C40 S2 119.5(5)
C34 C35 H35 120.3
C36 C35 C34 119.5(7)
C36 C35 H35 120.3
C31 C36 H36 119.3
C35 C36 C31 121.4(6)
C35 C36 H36 119.3
C19 C20 H20A 109.5
C19 C20 H20B 109.5
C19 C20 H20C 109.5
H20A C20 H20B 109.5
H20A C20 H20C 109.5
H20B C20 H20C 109.5
C28 C30 H30A 109.5
C28 C30 H30B 109.5
C28 C30 H30C 109.5
H30A C30 H30B 109.5
H30A C30 H30C 109.5
H30B C30 H30C 109.5
C19 C21 H21A 109.5
C19 C21 H21B 109.5
C19 C21 H21C 109.5
H21A C21 H21B 109.5
H21A C21 H21C 109.5
H21B C21 H21C 109.5
C6 C5 H5 121.3
C6 C5 C4 117.4(9)
C4 C5 H5 121.3
C43 C44 H44 121.6
C45 C44 C43 116.8(8)
C45 C44 H44 121.6
C5 C6 S1 118.8(6)
C5 C6 C1 123.3(9)
C1 C6 S1 117.8(7)
C44 C45 H45 118.5
C46 C45 C44 122.9(8)
C46 C45 H45 118.5
C43 C48 H48 120.0
C43 C48 C47 120.0(7)
C47 C48 H48 120.0
C45 C46 H46 119.9
C45 C46 C47 120.3(8)
C47 C46 H46 119.9
C48 C47 H47 120.5
C46 C47 C48 118.9(8)
C46 C47 H47 120.5
C6 C1 H1 120.7
C2 C1 C6 118.6(10)
C2 C1 H1 120.7
C1 C2 H2 120.3
C3 C2 C1 119.4(9)
C3 C2 H2 120.3
C2 C3 H3 119.8
C2 C3 C4 120.4(10)
C4 C3 H3 119.8
C5 C4 C3 120.9(11)
C5 C4 H4 119.5
C3 C4 H4 119.5

loop_
_geom_bond_atom_site_label_1
_geom_bond_atom_site_label_2
_geom_bond_distance
S2 O3 1.456(6)
S2 O4 1.433(6)
S2 C43 1.755(8)
S2 C40 1.770(6)
S1 O2 1.428(5)
S1 O1 1.442(5)
S1 C7 1.764(7)
S1 C6 1.766(8)
N1 C23 1.414(8)
N1 C13 1.415(8)
N1 C10 1.417(8)
N2 C32 1.417(8)
N2 C25 1.411(8)
N2 C37 1.444(8)
C22 C23 1.402(9)
C22 C27 1.389(9)
C22 C19 1.514(8)
C23 C24 1.404(9)
C26 C25 1.405(8)
C26 C28 1.512(8)
C26 C27 1.394(8)
C31 C32 1.401(9)
C31 C28 1.517(9)
C31 C36 1.400(9)
C32 C33 1.409(9)
C25 C24 1.388(9)
C11 H11 0.9500
C11 C12 1.391(9)
C11 C10 1.391(9)
C24 H24 0.9500
C13 C18 1.402(9)
C13 C14 1.393(9)
C18 C19 1.518(10)
C18 C17 1.405(9)
C9 H9 0.9500
C9 C10 1.398(9)
C9 C8 1.396(9)
C28 C29 1.545(8)
C28 C30 1.533(8)
C41 H41 0.9500
C41 C42 1.392(9)
C41 C40 1.386(9)
C42 H42 0.9500
C42 C37 1.387(9)
C12 H12 0.9500
C12 C7 1.391(9)
C27 H27 0.9500
C19 C20 1.529(8)
C19 C21 1.549(9)
C39 H39 0.9500
C39 C38 1.384(9)
C39 C40 1.392(10)
C37 C38 1.402(9)
C33 H33 0.9500
C33 C34 1.359(10)
C34 H34 0.9500
C34 C35 1.394(10)
C38 H38 0.9500
C14 H14 0.9500
C14 C15 1.370(10)
C29 H29A 0.9800
C29 H29B 0.9800
C29 H29C 0.9800
C15 H15 0.9500
C15 C16 1.383(11)
C8 H8 0.9500
C8 C7 1.381(9)
C16 H16 0.9500
C16 C17 1.372(11)
C17 H17 0.9500
C43 C44 1.397(10)
C43 C48 1.391(11)
C35 H35 0.9500
C35 C36 1.379(10)
C36 H36 0.9500
C20 H20A 0.9800
C20 H20B 0.9800
C20 H20C 0.9800
C30 H30A 0.9800
C30 H30B 0.9800
C30 H30C 0.9800
C21 H21A 0.9800
C21 H21B 0.9800
C21 H21C 0.9800
C5 H5 0.9500
C5 C6 1.360(12)
C5 C4 1.396(13)
C44 H44 0.9500
C44 C45 1.392(12)
C6 C1 1.398(12)
C45 H45 0.9500
C45 C46 1.353(12)
C48 H48 0.9500
C48 C47 1.394(11)
C46 H46 0.9500
C46 C47 1.386(11)
C47 H47 0.9500
C1 H1 0.9500
C1 C2 1.394(14)
C2 H2 0.9500
C2 C3 1.379(15)
C3 H3 0.9500
C3 C4 1.398(15)
C4 H4 0.9500
